data_2233677
loop_
_publ_author_name
'Alanazi, Amer M.'
'Kadi, Adnan A.'
'El-Emam, Ali A.'
'Ng, Seik Weng'

_publ_section_title
;
 <i>N</i>'-[(1<i>E</i>)-(2,6-Difluorophenyl)methylidene]thiophene-2-carbohydrazide
;
_journal_coeditor_code XU5416
_journal_issue 2
_journal_name_full 'Acta Crystallographica Section E'
_journal_page_first o315
_journal_paper_doi 10.1107/S160053681105611X
_journal_volume 68
_journal_year 2012
_chemical_formula_iupac 'C12 H8 F2 N2 O S'
_chemical_formula_moiety 'C12 H8 F2 N2 O S'
_chemical_formula_sum 'C12 H8 F2 N2 O S'
_chemical_formula_weight 266.26
_chemical_name_systematic
;
<i>N</i>'-[(1<i>E</i>)-(2,6-Difluorophenyl)methylidene]thiophene-
2-carbohydrazide
;
_space_group_IT_number 2
_symmetry_cell_setting triclinic
_symmetry_space_group_name_Hall '-P 1'
_symmetry_space_group_name_H-M 'P -1'
_atom_sites_solution_hydrogens geom
_atom_sites_solution_primary direct
_atom_sites_solution_secondary difmap
_audit_creation_method SHELXL-97
_cell_angle_alpha 95.184(4)
_cell_angle_beta 103.344(4)
_cell_angle_gamma 94.285(4)
_cell_formula_units_Z 2
_cell_length_a 6.5032(3)
_cell_length_b 7.7516(4)
_cell_length_c 11.5224(5)
_cell_measurement_reflns_used 3787
_cell_measurement_temperature 100(2)
_cell_measurement_theta_max 27.5008
_cell_measurement_theta_min 2.6460
_cell_volume 560.11(5)
_computing_cell_refinement 'CrysAlis PRO (Agilent, 2010)'
_computing_data_collection 'CrysAlis PRO (Agilent, 2010)'
_computing_data_reduction 'CrysAlis PRO (Agilent, 2010)'
_computing_molecular_graphics 'X-SEED (Barbour, 2001)'
_computing_publication_material 'publCIF (Westrip, 2010)'
_computing_structure_refinement 'SHELXL97 (Sheldrick, 2008)'
_computing_structure_solution 'SHELXS97 (Sheldrick, 2008)'
_diffrn_ambient_temperature 100(2)
_diffrn_detector_area_resol_mean 10.4041
_diffrn_measured_fraction_theta_full 0.999
_diffrn_measured_fraction_theta_max 0.999
_diffrn_measurement_device_type 'Agilent SuperNova Dual diffractometer with an Atlas detector'
_diffrn_measurement_method '\w scan'
_diffrn_radiation_monochromator Mirror
_diffrn_radiation_source 'SuperNova (Mo) X-ray Source'
_diffrn_radiation_type MoK\a
_diffrn_radiation_wavelength 0.71073
_diffrn_reflns_av_R_equivalents 0.0345
_diffrn_reflns_av_sigmaI/netI 0.0356
_diffrn_reflns_limit_h_max 8
_diffrn_reflns_limit_h_min -8
_diffrn_reflns_limit_k_max 10
_diffrn_reflns_limit_k_min -10
_diffrn_reflns_limit_l_max 14
_diffrn_reflns_limit_l_min -15
_diffrn_reflns_number 8250
_diffrn_reflns_theta_full 27.56
_diffrn_reflns_theta_max 27.56
_diffrn_reflns_theta_min 2.65
_diffrn_standards_decay_% 0
_diffrn_standards_interval_count 0
_diffrn_standards_interval_time 0
_diffrn_standards_number 0
_exptl_absorpt_coefficient_mu 0.303
_exptl_absorpt_correction_T_max 0.9418
_exptl_absorpt_correction_T_min 0.8883
_exptl_absorpt_correction_type multi-scan
_exptl_absorpt_process_details '(CrysAlis PRO; Agilent, 2010)'
_exptl_crystal_colour colorless
_exptl_crystal_density_diffrn 1.579
_exptl_crystal_density_method 'not measured'
_exptl_crystal_description wedge
_exptl_crystal_F_000 272
_exptl_crystal_size_max 0.40
_exptl_crystal_size_mid 0.30
_exptl_crystal_size_min 0.20
_refine_diff_density_max 0.332
_refine_diff_density_min -0.284
_refine_ls_extinction_method none
_refine_ls_goodness_of_fit_ref 1.072
_refine_ls_hydrogen_treatment mixed
_refine_ls_matrix_type full
_refine_ls_number_parameters 180
_refine_ls_number_reflns 2594
_refine_ls_number_restraints 24
_refine_ls_restrained_S_all 1.080
_refine_ls_R_factor_all 0.0485
_refine_ls_R_factor_gt 0.0384
_refine_ls_shift/su_max 0.001
_refine_ls_shift/su_mean 0.001
_refine_ls_structure_factor_coef Fsqd
_refine_ls_weighting_details 'calc w=1/[\s^2^(Fo^2^)+(0.0585P)^2^+0.1004P] where P=(Fo^2^+2Fc^2^)/3'
_refine_ls_weighting_scheme calc
_refine_ls_wR_factor_gt 0.0998
_refine_ls_wR_factor_ref 0.1077
_reflns_number_gt 2174
_reflns_number_total 2594
_reflns_threshold_expression I>2\s(I)
_cod_data_source_file xu5416.cif
_cod_data_source_block I
_cod_database_code 2233677
_cod_database_fobs_code 2233677

loop_
_symmetry_equiv_pos_as_xyz
'x, y, z'
'-x, -y, -z'

loop_
_atom_site_type_symbol
_atom_site_label
_atom_site_fract_x
_atom_site_fract_y
_atom_site_fract_z
_atom_site_U_iso_or_equiv
_atom_site_adp_type
_atom_site_calc_flag
_atom_site_refinement_flags
_atom_site_occupancy
_atom_site_symmetry_multiplicity
_atom_site_disorder_assembly
_atom_site_disorder_group
S S1 0.61235(9) 0.40630(10) 0.12814(6) 0.01924(19) Uani d P 0.7503(18) 1 A 1
S S1' 0.9967(5) 0.2911(5) 0.2831(4) 0.0226(7) Uani d P 0.2497(18) 1 A 2
F F1 1.02233(15) 0.19692(13) 0.85830(8) 0.0285(3) Uani d . 1 1 . .
F F2 1.26733(15) 0.14995(13) 0.50356(8) 0.0270(3) Uani d . 1 1 . .
O O1 0.47384(17) 0.48037(15) 0.34181(10) 0.0228(3) Uani d . 1 1 . .
N N1 0.7178(2) 0.37086(17) 0.47830(12) 0.0188(3) Uani d . 1 1 . .
N N2 0.8961(2) 0.28597(16) 0.51113(11) 0.0178(3) Uani d . 1 1 . .
C C1 0.8196(10) 0.3496(7) 0.0668(6) 0.0214(8) Uani d PU 0.7503(18) 1 A 1
H H1A 0.8126 0.3501 -0.0165 0.026 Uiso calc PR 0.7503(18) 1 A 1
C C2 0.9871(9) 0.3058(8) 0.1414(3) 0.0199(7) Uani d PU 0.7503(18) 1 A 1
H H2 1.1127 0.2725 0.1205 0.024 Uiso calc PR 0.7503(18) 1 A 1
C C3 0.9481(7) 0.3168(7) 0.2667(5) 0.0226(7) Uani d PU 0.7503(18) 1 A 1
H H3 1.0483 0.2915 0.3357 0.027 Uiso calc PR 0.7503(18) 1 A 1
C C1' 0.6702(15) 0.4020(15) 0.1526(9) 0.01924(19) Uani d P 0.25 1 A 2
H H1' 0.5350 0.4436 0.1277 0.023 Uiso calc PR 0.2497(18) 1 A 2
C C2' 0.801(3) 0.371(2) 0.074(2) 0.0214(8) Uani d P 0.25 1 A 2
H H2' 0.7827 0.3824 -0.0092 0.026 Uiso calc PR 0.2497(18) 1 A 2
C C3' 0.983(3) 0.314(3) 0.1659(13) 0.0199(7) Uani d P 0.25 1 A 2
H H3' 1.1048 0.2898 0.1375 0.024 Uiso calc PR 0.2497(18) 1 A 2
C C4 0.7509(2) 0.36777(19) 0.26883(13) 0.0172(3) Uani d . 1 1 . .
C C5 0.6407(2) 0.40831(19) 0.36486(13) 0.0176(3) Uani d . 1 1 A .
C C7 0.9443(2) 0.26314(19) 0.62276(14) 0.0176(3) Uani d . 1 1 . .
H H7 0.8547 0.3020 0.6721 0.021 Uiso calc R 1 1 . .
C C8 1.1326(2) 0.17935(19) 0.67688(13) 0.0167(3) Uani d . 1 1 . .
C C9 1.1710(2) 0.1525(2) 0.79783(13) 0.0190(3) Uani d . 1 1 . .
C C10 1.3490(3) 0.0862(2) 0.86064(14) 0.0225(4) Uani d . 1 1 . .
H H10 1.3680 0.0733 0.9435 0.027 Uiso calc R 1 1 . .
C C11 1.4994(3) 0.0391(2) 0.79913(15) 0.0229(4) Uani d . 1 1 . .
H H11 1.6238 -0.0069 0.8401 0.027 Uiso calc R 1 1 . .
C C12 1.4694(2) 0.0587(2) 0.67816(15) 0.0217(3) Uani d . 1 1 . .
H H12 1.5714 0.0246 0.6356 0.026 Uiso calc R 1 1 . .
C C13 1.2902(2) 0.1279(2) 0.62060(14) 0.0192(3) Uani d . 1 1 . .
H H1 0.656(3) 0.409(3) 0.535(2) 0.040(6) Uiso d . 1 1 . .

loop_
_atom_site_aniso_label
_atom_site_aniso_U_11
_atom_site_aniso_U_22
_atom_site_aniso_U_33
_atom_site_aniso_U_12
_atom_site_aniso_U_13
_atom_site_aniso_U_23
S1 0.0198(4) 0.0239(3) 0.0153(3) 0.0069(3) 0.0043(2) 0.0045(2)
S1' 0.0216(14) 0.0257(11) 0.0218(11) 0.0042(9) 0.0074(10) 0.0018(8)
F1 0.0271(5) 0.0443(6) 0.0201(5) 0.0167(5) 0.0120(4) 0.0075(4)
F2 0.0266(5) 0.0396(6) 0.0208(5) 0.0157(4) 0.0119(4) 0.0080(4)
O1 0.0185(6) 0.0310(6) 0.0209(6) 0.0117(5) 0.0054(5) 0.0045(5)
N1 0.0168(6) 0.0247(7) 0.0175(6) 0.0095(5) 0.0071(5) 0.0026(5)
N2 0.0135(6) 0.0196(7) 0.0208(7) 0.0053(5) 0.0043(5) 0.0026(5)
C1 0.0245(12) 0.0234(14) 0.0196(10) 0.0062(10) 0.0103(8) 0.0032(10)
C2 0.0207(8) 0.0267(10) 0.0157(18) 0.0046(7) 0.0111(13) 0.0002(14)
C3 0.0216(14) 0.0257(11) 0.0218(11) 0.0042(9) 0.0074(10) 0.0018(8)
C1' 0.0198(4) 0.0239(3) 0.0153(3) 0.0069(3) 0.0043(2) 0.0045(2)
C2' 0.0245(12) 0.0234(14) 0.0196(10) 0.0062(10) 0.0103(8) 0.0032(10)
C3' 0.0207(8) 0.0267(10) 0.0157(18) 0.0046(7) 0.0111(13) 0.0002(14)
C4 0.0167(7) 0.0182(7) 0.0172(7) 0.0026(6) 0.0050(6) 0.0018(6)
C5 0.0168(7) 0.0174(7) 0.0192(7) 0.0029(6) 0.0055(6) 0.0009(6)
C7 0.0157(7) 0.0175(7) 0.0210(7) 0.0035(6) 0.0071(6) 0.0014(6)
C8 0.0148(7) 0.0153(7) 0.0202(8) 0.0031(6) 0.0041(6) 0.0016(6)
C9 0.0187(7) 0.0210(8) 0.0194(8) 0.0056(6) 0.0076(6) 0.0015(6)
C10 0.0239(8) 0.0248(8) 0.0184(8) 0.0057(7) 0.0024(6) 0.0047(6)
C11 0.0165(7) 0.0216(8) 0.0298(9) 0.0063(6) 0.0018(7) 0.0053(7)
C12 0.0172(7) 0.0217(8) 0.0286(8) 0.0060(6) 0.0089(6) 0.0033(6)
C13 0.0197(8) 0.0186(7) 0.0205(8) 0.0027(6) 0.0069(6) 0.0032(6)

loop_
_atom_type_symbol
_atom_type_description
_atom_type_scat_dispersion_real
_atom_type_scat_dispersion_imag
_atom_type_scat_source
C C 0.0033 0.0016 'International Tables Vol C Tables 4.2.6.8 and 6.1.1.4'
H H 0.0000 0.0000 'International Tables Vol C Tables 4.2.6.8 and 6.1.1.4'
N N 0.0061 0.0033 'International Tables Vol C Tables 4.2.6.8 and 6.1.1.4'
O O 0.0106 0.0060 'International Tables Vol C Tables 4.2.6.8 and 6.1.1.4'
F F 0.0171 0.0103 'International Tables Vol C Tables 4.2.6.8 and 6.1.1.4'
S S 0.1246 0.1234 'International Tables Vol C Tables 4.2.6.8 and 6.1.1.4'

loop_
_geom_angle_atom_site_label_1
_geom_angle_atom_site_label_2
_geom_angle_atom_site_label_3
_geom_angle
C4 S1 C1 91.0(2)
C3' S1' C4 88.3(9)
C5 N1 N2 123.04(13)
C5 N1 H1 118.9(14)
N2 N1 H1 117.9(14)
C7 N2 N1 113.74(13)
C2 C1 S1 116.3(5)
C2 C1 H1A 121.9
S1 C1 H1A 121.9
C1 C2 C3 109.0(5)
C1 C2 H2 125.5
C3 C2 H2 125.5
C4 C3 C2 112.2(4)
C4 C3 H3 123.9
C2 C3 H3 123.9
C4 C1' C2' 115.3(11)
C4 C1' H1' 122.3
C2' C1' H1' 122.3
C1' C2' C3' 96.1(16)
C1' C2' H2' 131.9
C3' C2' H2' 131.9
S1' C3' C2' 129.6(16)
S1' C3' H3' 115.2
C2' C3' H3' 115.2
C3 C4 C1' 103.4(5)
C3 C4 C5 134.2(3)
C1' C4 C5 121.8(4)
C1' C4 S1' 110.5(5)
C5 C4 S1' 127.47(18)
C3 C4 S1 111.5(3)
C5 C4 S1 114.07(11)
O1 C5 N1 118.90(13)
O1 C5 C4 119.41(14)
N1 C5 C4 121.68(14)
N2 C7 C8 122.42(14)
N2 C7 H7 118.8
C8 C7 H7 118.8
C9 C8 C13 114.10(14)
C9 C8 C7 119.41(14)
C13 C8 C7 126.42(14)
F1 C9 C10 117.74(14)
F1 C9 C8 117.47(14)
C10 C9 C8 124.78(14)
C9 C10 C11 117.90(15)
C9 C10 H10 121.0
C11 C10 H10 121.0
C10 C11 C12 120.42(15)
C10 C11 H11 119.8
C12 C11 H11 119.8
C13 C12 C11 119.10(15)
C13 C12 H12 120.5
C11 C12 H12 120.5
F2 C13 C12 117.98(14)
F2 C13 C8 118.33(14)
C12 C13 C8 123.67(15)

loop_
_geom_bond_atom_site_label_1
_geom_bond_atom_site_label_2
_geom_bond_distance
S1 C4 1.7269(16)
S1 C1 1.727(6)
S1' C3' 1.360(16)
S1' C4 1.725(3)
F1 C9 1.3624(17)
F2 C13 1.3500(18)
O1 C5 1.2425(18)
N1 C5 1.354(2)
N1 N2 1.3702(18)
N1 H1 0.88(2)
N2 C7 1.284(2)
C1 C2 1.311(8)
C1 H1A 0.9500
C2 C3 1.519(7)
C2 H2 0.9500
C3 C4 1.374(5)
C3 H3 0.9500
C1' C4 1.378(10)
C1' C2' 1.40(2)
C1' H1' 0.9500
C2' C3' 1.52(3)
C2' H2' 0.9500
C3' H3' 0.9500
C4 C5 1.474(2)
C7 C8 1.466(2)
C7 H7 0.9500
C8 C9 1.395(2)
C8 C13 1.397(2)
C9 C10 1.377(2)
C10 C11 1.385(2)
C10 H10 0.9500
C11 C12 1.386(2)
C11 H11 0.9500
C12 C13 1.374(2)
C12 H12 0.9500

loop_
_geom_hbond_atom_site_label_D
_geom_hbond_atom_site_label_H
_geom_hbond_atom_site_label_A
_geom_hbond_site_symmetry_A
_geom_hbond_distance_DH
_geom_hbond_distance_HA
_geom_hbond_distance_DA
_geom_hbond_angle_DHA
N1 H1 O1 2_666 0.88(2) 1.97(2) 2.856(2) 174(2)

loop_
_geom_torsion_atom_site_label_1
_geom_torsion_atom_site_label_2
_geom_torsion_atom_site_label_3
_geom_torsion_atom_site_label_4
_geom_torsion
C5 N1 N2 C7 179.73(14)
C4 S1 C1 C2 -0.8(5)
S1 C1 C2 C3 0.4(7)
C1 C2 C3 C4 0.4(7)
C4 C1' C2' C3' -1.0(16)
C4 S1' C3' C2' -4.0(19)
C1' C2' C3' S1' 4(2)
C2 C3 C4 C1' -4.4(7)
C2 C3 C4 C5 -175.6(3)
C2 C3 C4 S1' 155(3)
C2 C3 C4 S1 -1.0(5)
C2' C1' C4 C3 1.9(12)
C2' C1' C4 C5 174.5(10)
C2' C1' C4 S1' -0.9(13)
C2' C1' C4 S1 -157(4)
C3' S1' C4 C3 -19(3)
C3' S1' C4 C1' 2.6(10)
C3' S1' C4 C5 -172.6(9)
C3' S1' C4 S1 6.6(9)
C1 S1 C4 C3 1.0(3)
C1 S1 C4 C1' 23(3)
C1 S1 C4 C5 176.8(2)
C1 S1 C4 S1' -2.4(3)
N2 N1 C5 O1 177.55(13)
N2 N1 C5 C4 -3.2(2)
C3 C4 C5 O1 167.6(3)
C1' C4 C5 O1 -2.3(6)
S1' C4 C5 O1 172.3(2)
S1 C4 C5 O1 -6.89(19)
C3 C4 C5 N1 -11.6(4)
C1' C4 C5 N1 178.5(5)
S1' C4 C5 N1 -6.9(3)
S1 C4 C5 N1 173.89(12)
N1 N2 C7 C8 -178.28(13)
N2 C7 C8 C9 -177.48(14)
N2 C7 C8 C13 5.7(3)
C13 C8 C9 F1 -178.95(13)
C7 C8 C9 F1 3.9(2)
C13 C8 C9 C10 1.8(2)
C7 C8 C9 C10 -175.39(14)
F1 C9 C10 C11 179.29(14)
C8 C9 C10 C11 -1.4(2)
C9 C10 C11 C12 0.0(2)
C10 C11 C12 C13 1.0(2)
C11 C12 C13 F2 178.28(14)
C11 C12 C13 C8 -0.6(2)
C9 C8 C13 F2 -179.60(13)
C7 C8 C13 F2 -2.7(2)
C9 C8 C13 C12 -0.7(2)
C7 C8 C13 C12 176.23(15)
